data_2226832
loop_
_publ_author_name
'Zeng, Xiang Chao'
'Li, Kai Ping'
'Hu, Fang'
'Zheng, Le'

_publ_section_title
;
 1-Benzyl-<i>N</i>-methyl-1<i>H</i>-pyrrole-2-carboxamide
;
_journal_coeditor_code CV2741
_journal_issue 8
_journal_name_full 'Acta Crystallographica Section E'
_journal_page_first o2051
_journal_paper_doi 10.1107/S160053681002787X
_journal_volume 66
_journal_year 2010
_chemical_formula_iupac 'C13 H14 N2 O'
_chemical_formula_moiety 'C13 H14 N2 O'
_chemical_formula_sum 'C13 H14 N2 O'
_chemical_formula_weight 214.26
_chemical_melting_point 365
_chemical_name_systematic
;
1-Benzyl-<i>N</i>-methyl-1<i>H</i>-pyrrole-2-carboxamide
;
_space_group_IT_number 14
_symmetry_cell_setting monoclinic
_symmetry_space_group_name_Hall '-P 2ybc'
_symmetry_space_group_name_H-M 'P 1 21/c 1'
_atom_sites_solution_hydrogens geom
_atom_sites_solution_primary direct
_atom_sites_solution_secondary difmap
_audit_creation_method SHELXL-97
_cell_angle_alpha 90.00
_cell_angle_beta 90.107(3)
_cell_angle_gamma 90.00
_cell_formula_units_Z 8
_cell_length_a 9.8285(18)
_cell_length_b 23.588(4)
_cell_length_c 9.9230(17)
_cell_measurement_reflns_used 7113
_cell_measurement_temperature 110(2)
_cell_measurement_theta_max 27.00
_cell_measurement_theta_min 2.23
_cell_volume 2300.5(7)
_computing_cell_refinement 'SAINT-Plus (Bruker, 1999)'
_computing_data_collection 'SMART (Bruker,1999)'
_computing_data_reduction 'SAINT-Plus (Bruker, 1999)'
_computing_molecular_graphics 'SHELXTL (Sheldrick, 2008)'
_computing_publication_material 'SHELXTL (Sheldrick, 2008)'
_computing_structure_refinement 'SHELXL97 (Sheldrick, 2008)'
_computing_structure_solution 'SHELXS97 (Sheldrick, 2008)'
_diffrn_ambient_temperature 110(2)
_diffrn_measured_fraction_theta_full 0.966
_diffrn_measured_fraction_theta_max 0.966
_diffrn_measurement_device_type 'Bruker SMART 1K CCD area-detector'
_diffrn_measurement_method '\f and \w scans'
_diffrn_radiation_monochromator graphite
_diffrn_radiation_source 'fine-focus sealed tube'
_diffrn_radiation_type MoK\a
_diffrn_radiation_wavelength 0.71073
_diffrn_reflns_av_R_equivalents 0.0328
_diffrn_reflns_av_sigmaI/netI 0.0647
_diffrn_reflns_limit_h_max 12
_diffrn_reflns_limit_h_min -12
_diffrn_reflns_limit_k_max 18
_diffrn_reflns_limit_k_min -30
_diffrn_reflns_limit_l_max 12
_diffrn_reflns_limit_l_min -8
_diffrn_reflns_number 10728
_diffrn_reflns_theta_full 27.04
_diffrn_reflns_theta_max 27.04
_diffrn_reflns_theta_min 1.73
_diffrn_standards_number 0
_exptl_absorpt_coefficient_mu 0.080
_exptl_absorpt_correction_T_max 0.9680
_exptl_absorpt_correction_T_min 0.9649
_exptl_absorpt_correction_type multi-scan
_exptl_absorpt_process_details '(SADABS; Sheldrick, 1996)'
_exptl_crystal_colour colourless
_exptl_crystal_density_diffrn 1.237
_exptl_crystal_density_method 'not measured'
_exptl_crystal_description prism
_exptl_crystal_F_000 912
_exptl_crystal_size_max 0.45
_exptl_crystal_size_mid 0.43
_exptl_crystal_size_min 0.41
_refine_diff_density_max 0.240
_refine_diff_density_min -0.322
_refine_ls_extinction_method none
_refine_ls_goodness_of_fit_ref 1.025
_refine_ls_hydrogen_treatment mixed
_refine_ls_matrix_type full
_refine_ls_number_parameters 300
_refine_ls_number_reflns 4879
_refine_ls_number_restraints 0
_refine_ls_restrained_S_all 1.025
_refine_ls_R_factor_all 0.0603
_refine_ls_R_factor_gt 0.0547
_refine_ls_shift/su_max 0.001
_refine_ls_shift/su_mean 0.001
_refine_ls_structure_factor_coef Fsqd
_refine_ls_weighting_details 'calc w=1/[\s^2^(Fo^2^)+(0.1044P)^2^+0.2726P] where P=(Fo^2^+2Fc^2^)/3'
_refine_ls_weighting_scheme calc
_refine_ls_wR_factor_gt 0.1494
_refine_ls_wR_factor_ref 0.1568
_reflns_number_gt 4388
_reflns_number_total 4879
_reflns_threshold_expression I>2\s(I)
_cod_data_source_file cv2741.cif
_cod_data_source_block I
_cod_original_sg_symbol_H-M 'P 21/c'
_cod_database_code 2226832
_cod_database_fobs_code 2226832

loop_
_symmetry_equiv_pos_as_xyz
'x, y, z'
'-x, y+1/2, -z+1/2'
'-x, -y, -z'
'x, -y-1/2, z-1/2'

loop_
_atom_site_type_symbol
_atom_site_label
_atom_site_fract_x
_atom_site_fract_y
_atom_site_fract_z
_atom_site_U_iso_or_equiv
_atom_site_adp_type
_atom_site_calc_flag
_atom_site_refinement_flags
_atom_site_occupancy
_atom_site_disorder_assembly
_atom_site_disorder_group
O O3 0.26038(14) 0.34460(7) 1.12858(15) 0.0345(4) Uani d . 1 . .
N N4 0.46989(19) 0.36072(8) 1.21438(18) 0.0298(4) Uani d . 1 . .
O O1 0.75946(15) 0.35421(7) 0.24801(16) 0.0351(4) Uani d . 1 . .
C C18 0.38669(19) 0.34269(8) 1.11684(19) 0.0248(4) Uani d . 1 . .
N N3 0.38660(18) 0.31280(7) 0.87447(16) 0.0278(4) Uani d . 1 . .
C C5 0.8847(2) 0.34954(8) 0.2623(2) 0.0261(4) Uani d . 1 . .
C C4 0.94580(19) 0.32331(7) 0.3830(2) 0.0251(4) Uani d . 1 . .
N N1 0.87834(18) 0.31770(7) 0.50486(17) 0.0284(4) Uani d . 1 . .
C C3 1.0677(2) 0.29404(8) 0.3945(2) 0.0299(4) Uani d . 1 . .
H H3 1.1347 0.2903 0.3262 0.036 Uiso calc R 1 . .
C C21 0.2777(2) 0.39956(8) 0.7816(2) 0.0276(4) Uani d . 1 . .
C C17 0.4525(2) 0.31943(8) 0.9961(2) 0.0254(4) Uani d . 1 . .
N N2 0.97245(19) 0.36613(8) 0.16790(19) 0.0325(4) Uani d . 1 . .
C C7 0.7549(2) 0.34689(9) 0.5492(2) 0.0318(4) Uani d . 1 . .
H H7A 0.7010 0.3207 0.6058 0.038 Uiso calc R 1 . .
H H7B 0.6994 0.3564 0.4690 0.038 Uiso calc R 1 . .
C C16 0.5796(2) 0.29413(8) 0.9852(2) 0.0305(4) Uani d . 1 . .
H H16 0.6469 0.2920 1.0539 0.037 Uiso calc R 1 . .
C C25 0.3206(3) 0.49865(10) 0.8254(3) 0.0427(5) Uani d . 1 . .
H H25 0.3390 0.5284 0.8873 0.051 Uiso calc R 1 . .
C C15 0.5903(3) 0.27231(9) 0.8536(2) 0.0378(5) Uani d . 1 . .
H H15 0.6659 0.2525 0.8170 0.045 Uiso calc R 1 . .
C C8 0.7817(2) 0.40061(8) 0.6283(2) 0.0289(4) Uani d . 1 . .
C C20 0.2580(2) 0.33927(9) 0.8305(2) 0.0305(4) Uani d . 1 . .
H H20A 0.1931 0.3393 0.9067 0.037 Uiso calc R 1 . .
H H20B 0.2178 0.3163 0.7569 0.037 Uiso calc R 1 . .
C C19 0.4191(2) 0.37479(11) 1.3473(2) 0.0387(5) Uani d . 1 . .
H H19A 0.3238 0.3867 1.3404 0.058 Uiso calc R 1 . .
H H19B 0.4735 0.4057 1.3855 0.058 Uiso calc R 1 . .
H H19C 0.4256 0.3414 1.4058 0.058 Uiso calc R 1 . .
C C11 0.8202(3) 0.50016(11) 0.7752(3) 0.0442(5) Uani d . 1 . .
H H11 0.8334 0.5341 0.8251 0.053 Uiso calc R 1 . .
C C1 0.9583(3) 0.28673(8) 0.5899(2) 0.0355(5) Uani d . 1 . .
H H1 0.9366 0.2775 0.6805 0.043 Uiso calc R 1 . .
C C14 0.4714(3) 0.28490(8) 0.7884(2) 0.0345(5) Uani d . 1 . .
H H14 0.4511 0.2757 0.6974 0.041 Uiso calc R 1 . .
C C22 0.2682(2) 0.41183(9) 0.6454(2) 0.0338(5) Uani d . 1 . .
H H22 0.2501 0.3822 0.5830 0.041 Uiso calc R 1 . .
C C26 0.3042(2) 0.44347(9) 0.8715(2) 0.0371(5) Uani d . 1 . .
H H26 0.3111 0.4357 0.9652 0.044 Uiso calc R 1 . .
C C6 0.9276(3) 0.38588(13) 0.0361(3) 0.0497(6) Uani d . 1 . .
H H6A 0.8989 0.3534 -0.0186 0.075 Uiso calc R 1 . .
H H6B 1.0027 0.4055 -0.0090 0.075 Uiso calc R 1 . .
H H6C 0.8510 0.4120 0.0470 0.075 Uiso calc R 1 . .
C C9 0.6769(2) 0.42377(10) 0.7042(2) 0.0379(5) Uani d . 1 . .
H H9 0.5909 0.4054 0.7066 0.045 Uiso calc R 1 . .
C C2 1.0749(2) 0.27108(8) 0.5242(2) 0.0347(5) Uani d . 1 . .
H H2 1.1469 0.2488 0.5601 0.042 Uiso calc R 1 . .
C C13 0.9061(2) 0.42821(10) 0.6273(2) 0.0378(5) Uani d . 1 . .
H H13 0.9790 0.4132 0.5756 0.045 Uiso calc R 1 . .
C C23 0.2847(3) 0.46671(10) 0.5993(2) 0.0423(5) Uani d . 1 . .
H H23 0.2785 0.4746 0.5056 0.051 Uiso calc R 1 . .
C C10 0.6962(3) 0.47337(11) 0.7765(3) 0.0447(6) Uani d . 1 . .
H H10 0.6233 0.4889 0.8272 0.054 Uiso calc R 1 . .
C C12 0.9253(3) 0.47759(11) 0.7011(3) 0.0469(6) Uani d . 1 . .
H H12 1.0114 0.4959 0.7004 0.056 Uiso calc R 1 . .
C C24 0.3101(3) 0.51017(10) 0.6894(3) 0.0426(5) Uani d . 1 . .
H H24 0.3203 0.5479 0.6577 0.051 Uiso calc R 1 . .
H H2A 1.058(4) 0.3631(12) 0.183(3) 0.051(8) Uiso d . 1 . .
H H4 0.557(3) 0.3597(11) 1.204(3) 0.044(7) Uiso d . 1 . .

loop_
_atom_site_aniso_label
_atom_site_aniso_U_11
_atom_site_aniso_U_22
_atom_site_aniso_U_33
_atom_site_aniso_U_12
_atom_site_aniso_U_13
_atom_site_aniso_U_23
O3 0.0196(6) 0.0549(9) 0.0290(7) -0.0027(6) 0.0040(6) -0.0056(7)
N4 0.0200(8) 0.0428(9) 0.0267(8) 0.0019(7) 0.0021(7) -0.0066(7)
O1 0.0200(7) 0.0510(9) 0.0342(7) 0.0021(6) -0.0005(6) 0.0048(7)
C18 0.0228(8) 0.0286(8) 0.0231(8) -0.0006(7) 0.0033(8) 0.0014(7)
N3 0.0334(9) 0.0271(7) 0.0230(7) -0.0028(6) 0.0040(7) -0.0011(6)
C5 0.0221(9) 0.0259(8) 0.0301(9) 0.0001(7) 0.0010(8) -0.0020(8)
C4 0.0235(9) 0.0258(8) 0.0261(9) -0.0012(7) 0.0017(8) -0.0031(7)
N1 0.0292(8) 0.0297(8) 0.0263(8) 0.0001(7) 0.0027(7) 0.0007(7)
C3 0.0288(9) 0.0297(9) 0.0311(10) 0.0050(7) -0.0019(9) -0.0038(8)
C21 0.0216(8) 0.0337(10) 0.0276(9) 0.0015(7) 0.0028(8) -0.0002(8)
C17 0.0246(9) 0.0269(8) 0.0249(9) -0.0021(7) 0.0063(8) 0.0023(7)
N2 0.0220(8) 0.0439(10) 0.0315(9) 0.0032(7) 0.0047(7) 0.0066(8)
C7 0.0251(10) 0.0390(11) 0.0313(9) -0.0027(8) 0.0067(9) -0.0027(8)
C16 0.0296(10) 0.0313(9) 0.0307(10) 0.0058(8) 0.0091(9) 0.0047(8)
C25 0.0439(12) 0.0329(10) 0.0512(13) 0.0004(9) -0.0023(12) -0.0046(10)
C15 0.0473(13) 0.0321(9) 0.0339(11) 0.0097(9) 0.0157(10) 0.0006(9)
C8 0.0275(9) 0.0339(9) 0.0251(8) 0.0022(8) 0.0007(8) 0.0024(8)
C20 0.0309(10) 0.0345(10) 0.0260(8) -0.0067(8) 0.0001(8) -0.0001(8)
C19 0.0307(11) 0.0574(13) 0.0280(10) 0.0063(10) 0.0003(9) -0.0112(9)
C11 0.0467(13) 0.0429(12) 0.0431(12) 0.0042(10) -0.0025(11) -0.0125(10)
C1 0.0455(13) 0.0323(10) 0.0287(10) 0.0005(9) -0.0043(10) 0.0017(8)
C14 0.0493(13) 0.0276(10) 0.0265(9) 0.0036(9) 0.0080(10) -0.0031(8)
C22 0.0370(11) 0.0386(11) 0.0260(9) 0.0064(9) 0.0037(8) -0.0001(9)
C26 0.0419(12) 0.0367(10) 0.0325(10) -0.0014(9) -0.0046(10) -0.0030(9)
C6 0.0376(12) 0.0753(17) 0.0362(11) 0.0101(12) 0.0077(11) 0.0211(12)
C9 0.0288(10) 0.0461(12) 0.0387(11) 0.0016(9) 0.0055(10) -0.0029(10)
C2 0.0395(11) 0.0315(10) 0.0329(10) 0.0082(9) -0.0063(9) -0.0026(8)
C13 0.0272(10) 0.0441(11) 0.0421(11) -0.0009(9) 0.0057(10) -0.0089(10)
C23 0.0497(14) 0.0452(12) 0.0320(10) 0.0104(10) 0.0063(11) 0.0113(10)
C10 0.0369(12) 0.0518(14) 0.0454(13) 0.0097(10) 0.0050(11) -0.0117(11)
C12 0.0347(12) 0.0497(13) 0.0563(15) -0.0080(10) 0.0001(12) -0.0131(12)
C24 0.0402(12) 0.0340(11) 0.0536(13) 0.0057(9) 0.0065(11) 0.0103(10)

loop_
_atom_type_symbol
_atom_type_description
_atom_type_scat_dispersion_real
_atom_type_scat_dispersion_imag
_atom_type_scat_source
C C 0.0033 0.0016 'International Tables Vol C Tables 4.2.6.8 and 6.1.1.4'
H H 0.0000 0.0000 'International Tables Vol C Tables 4.2.6.8 and 6.1.1.4'
N N 0.0061 0.0033 'International Tables Vol C Tables 4.2.6.8 and 6.1.1.4'
O O 0.0106 0.0060 'International Tables Vol C Tables 4.2.6.8 and 6.1.1.4'

loop_
_geom_angle_atom_site_label_1
_geom_angle_atom_site_label_2
_geom_angle_atom_site_label_3
_geom_angle_site_symmetry_1
_geom_angle_site_symmetry_3
_geom_angle
_geom_angle_publ_flag
C18 N4 C19 . . 121.39(18) ?
C18 N4 H4 . . 120.7(19) ?
C19 N4 H4 . . 117.3(19) ?
O3 C18 N4 . . 121.92(18) ?
O3 C18 C17 . . 121.96(18) ?
N4 C18 C17 . . 116.10(17) ?
C14 N3 C17 . . 108.44(18) ?
C14 N3 C20 . . 122.93(18) ?
C17 N3 C20 . . 127.76(16) ?
O1 C5 N2 . . 122.4(2) ?
O1 C5 C4 . . 122.11(19) ?
N2 C5 C4 . . 115.51(18) ?
N1 C4 C3 . . 107.17(18) ?
N1 C4 C5 . . 123.61(17) ?
C3 C4 C5 . . 128.74(19) ?
C1 N1 C4 . . 108.33(18) ?
C1 N1 C7 . . 122.91(18) ?
C4 N1 C7 . . 127.97(17) ?
C4 C3 C2 . . 108.07(19) ?
C4 C3 H3 . . 126.0 ?
C2 C3 H3 . . 126.0 ?
C22 C21 C26 . . 118.8(2) ?
C22 C21 C20 . . 120.01(18) ?
C26 C21 C20 . . 121.14(18) ?
N3 C17 C16 . . 107.72(18) ?
N3 C17 C18 . . 123.36(17) ?
C16 C17 C18 . . 128.44(19) ?
C5 N2 C6 . . 122.00(19) ?
C5 N2 H2A . . 119(2) ?
C6 N2 H2A . . 118(2) ?
N1 C7 C8 . . 113.97(17) ?
N1 C7 H7A . . 108.8 ?
C8 C7 H7A . . 108.8 ?
N1 C7 H7B . . 108.8 ?
C8 C7 H7B . . 108.8 ?
H7A C7 H7B . . 107.7 ?
C17 C16 C15 . . 107.3(2) ?
C17 C16 H16 . . 126.3 ?
C15 C16 H16 . . 126.3 ?
C24 C25 C26 . . 119.9(2) ?
C24 C25 H25 . . 120.1 ?
C26 C25 H25 . . 120.1 ?
C14 C15 C16 . . 107.11(19) ?
C14 C15 H15 . . 126.4 ?
C16 C15 H15 . . 126.4 ?
C13 C8 C9 . . 118.3(2) ?
C13 C8 C7 . . 122.84(19) ?
C9 C8 C7 . . 118.81(19) ?
N3 C20 C21 . . 112.46(16) ?
N3 C20 H20A . . 109.1 ?
C21 C20 H20A . . 109.1 ?
N3 C20 H20B . . 109.1 ?
C21 C20 H20B . . 109.1 ?
H20A C20 H20B . . 107.8 ?
N4 C19 H19A . . 109.5 ?
N4 C19 H19B . . 109.5 ?
H19A C19 H19B . . 109.5 ?
N4 C19 H19C . . 109.5 ?
H19A C19 H19C . . 109.5 ?
H19B C19 H19C . . 109.5 ?
C10 C11 C12 . . 119.6(2) ?
C10 C11 H11 . . 120.2 ?
C12 C11 H11 . . 120.2 ?
N1 C1 C2 . . 109.37(19) ?
N1 C1 H1 . . 125.3 ?
C2 C1 H1 . . 125.3 ?
N3 C14 C15 . . 109.37(19) ?
N3 C14 H14 . . 125.3 ?
C15 C14 H14 . . 125.3 ?
C23 C22 C21 . . 120.7(2) ?
C23 C22 H22 . . 119.6 ?
C21 C22 H22 . . 119.6 ?
C25 C26 C21 . . 120.5(2) ?
C25 C26 H26 . . 119.7 ?
C21 C26 H26 . . 119.7 ?
N2 C6 H6A . . 109.5 ?
N2 C6 H6B . . 109.5 ?
H6A C6 H6B . . 109.5 ?
N2 C6 H6C . . 109.5 ?
H6A C6 H6C . . 109.5 ?
H6B C6 H6C . . 109.5 ?
C10 C9 C8 . . 120.8(2) ?
C10 C9 H9 . . 119.6 ?
C8 C9 H9 . . 119.6 ?
C1 C2 C3 . . 107.04(19) ?
C1 C2 H2 . . 126.5 ?
C3 C2 H2 . . 126.5 ?
C8 C13 C12 . . 120.6(2) ?
C8 C13 H13 . . 119.7 ?
C12 C13 H13 . . 119.7 ?
C24 C23 C22 . . 120.1(2) ?
C24 C23 H23 . . 120.0 ?
C22 C23 H23 . . 120.0 ?
C11 C10 C9 . . 120.3(2) ?
C11 C10 H10 . . 119.8 ?
C9 C10 H10 . . 119.8 ?
C11 C12 C13 . . 120.4(2) ?
C11 C12 H12 . . 119.8 ?
C13 C12 H12 . . 119.8 ?
C25 C24 C23 . . 119.9(2) ?
C25 C24 H24 . . 120.0 ?
C23 C24 H24 . . 120.0 ?

loop_
_geom_bond_atom_site_label_1
_geom_bond_atom_site_label_2
_geom_bond_site_symmetry_2
_geom_bond_distance
_geom_bond_publ_flag
O3 C18 . 1.248(2) ?
N4 C18 . 1.335(3) ?
N4 C19 . 1.450(3) ?
N4 H4 . 0.87(3) ?
O1 C5 . 1.243(2) ?
C18 C17 . 1.469(3) ?
N3 C14 . 1.364(3) ?
N3 C17 . 1.378(3) ?
N3 C20 . 1.475(3) ?
C5 N2 . 1.334(3) ?
C5 C4 . 1.475(3) ?
C4 N1 . 1.386(3) ?
C4 C3 . 1.388(3) ?
N1 C1 . 1.364(3) ?
N1 C7 . 1.463(3) ?
C3 C2 . 1.398(3) ?
C3 H3 . 0.9500 ?
C21 C22 . 1.385(3) ?
C21 C26 . 1.391(3) ?
C21 C20 . 1.515(3) ?
C17 C16 . 1.389(3) ?
N2 C6 . 1.456(3) ?
N2 H2A . 0.86(4) ?
C7 C8 . 1.513(3) ?
C7 H7A . 0.9900 ?
C7 H7B . 0.9900 ?
C16 C15 . 1.408(3) ?
C16 H16 . 0.9500 ?
C25 C24 . 1.381(4) ?
C25 C26 . 1.389(3) ?
C25 H25 . 0.9500 ?
C15 C14 . 1.367(4) ?
C15 H15 . 0.9500 ?
C8 C13 . 1.386(3) ?
C8 C9 . 1.390(3) ?
C20 H20A . 0.9900 ?
C20 H20B . 0.9900 ?
C19 H19A . 0.9800 ?
C19 H19B . 0.9800 ?
C19 H19C . 0.9800 ?
C11 C10 . 1.373(4) ?
C11 C12 . 1.376(4) ?
C11 H11 . 0.9500 ?
C1 C2 . 1.369(3) ?
C1 H1 . 0.9500 ?
C14 H14 . 0.9500 ?
C22 C23 . 1.383(3) ?
C22 H22 . 0.9500 ?
C26 H26 . 0.9500 ?
C6 H6A . 0.9800 ?
C6 H6B . 0.9800 ?
C6 H6C . 0.9800 ?
C9 C10 . 1.385(3) ?
C9 H9 . 0.9500 ?
C2 H2 . 0.9500 ?
C13 C12 . 1.388(3) ?
C13 H13 . 0.9500 ?
C23 C24 . 1.383(4) ?
C23 H23 . 0.9500 ?
C10 H10 . 0.9500 ?
C12 H12 . 0.9500 ?
C24 H24 . 0.9500 ?

loop_
_geom_hbond_atom_site_label_D
_geom_hbond_atom_site_label_H
_geom_hbond_atom_site_label_A
_geom_hbond_site_symmetry_A
_geom_hbond_distance_DH
_geom_hbond_distance_HA
_geom_hbond_distance_DA
_geom_hbond_angle_DHA
N4 H4 O1 1_556 0.87(3) 2.04(3) 2.869(2) 161(3)
N2 H2A O3 1_654 0.86(4) 2.10(4) 2.902(2) 154(3)

loop_
_geom_torsion_atom_site_label_1
_geom_torsion_atom_site_label_2
_geom_torsion_atom_site_label_3
_geom_torsion_atom_site_label_4
_geom_torsion_site_symmetry_1
_geom_torsion_site_symmetry_2
_geom_torsion_site_symmetry_3
_geom_torsion_site_symmetry_4
_geom_torsion
_geom_torsion_publ_flag
C19 N4 C18 O3 . . . . 10.3(3) ?
C19 N4 C18 C17 . . . . -168.55(18) ?
O1 C5 C4 N1 . . . . -20.5(3) ?
N2 C5 C4 N1 . . . . 161.67(17) ?
O1 C5 C4 C3 . . . . 150.5(2) ?
N2 C5 C4 C3 . . . . -27.3(3) ?
C3 C4 N1 C1 . . . . 1.2(2) ?
C5 C4 N1 C1 . . . . 173.90(17) ?
C3 C4 N1 C7 . . . . 171.15(18) ?
C5 C4 N1 C7 . . . . -16.2(3) ?
N1 C4 C3 C2 . . . . -0.6(2) ?
C5 C4 C3 C2 . . . . -172.77(19) ?
C14 N3 C17 C16 . . . . -1.1(2) ?
C20 N3 C17 C16 . . . . -170.53(17) ?
C14 N3 C17 C18 . . . . -173.73(17) ?
C20 N3 C17 C18 . . . . 16.8(3) ?
O3 C18 C17 N3 . . . . 18.7(3) ?
N4 C18 C17 N3 . . . . -162.52(17) ?
O3 C18 C17 C16 . . . . -152.4(2) ?
N4 C18 C17 C16 . . . . 26.4(3) ?
O1 C5 N2 C6 . . . . -6.0(3) ?
C4 C5 N2 C6 . . . . 171.8(2) ?
C1 N1 C7 C8 . . . . 75.4(2) ?
C4 N1 C7 C8 . . . . -93.1(2) ?
N3 C17 C16 C15 . . . . 0.5(2) ?
C18 C17 C16 C15 . . . . 172.66(19) ?
C17 C16 C15 C14 . . . . 0.3(2) ?
N1 C7 C8 C13 . . . . 17.1(3) ?
N1 C7 C8 C9 . . . . -163.65(18) ?
C14 N3 C20 C21 . . . . -87.5(2) ?
C17 N3 C20 C21 . . . . 80.6(2) ?
C22 C21 C20 N3 . . . . 107.6(2) ?
C26 C21 C20 N3 . . . . -73.0(3) ?
C4 N1 C1 C2 . . . . -1.4(2) ?
C7 N1 C1 C2 . . . . -171.95(18) ?
C17 N3 C14 C15 . . . . 1.3(2) ?
C20 N3 C14 C15 . . . . 171.34(17) ?
C16 C15 C14 N3 . . . . -0.9(2) ?
C26 C21 C22 C23 . . . . 0.0(3) ?
C20 C21 C22 C23 . . . . 179.4(2) ?
C24 C25 C26 C21 . . . . 0.2(4) ?
C22 C21 C26 C25 . . . . 0.1(3) ?
C20 C21 C26 C25 . . . . -179.3(2) ?
C13 C8 C9 C10 . . . . 0.3(3) ?
C7 C8 C9 C10 . . . . -179.0(2) ?
N1 C1 C2 C3 . . . . 1.0(2) ?
C4 C3 C2 C1 . . . . -0.2(2) ?
C9 C8 C13 C12 . . . . 0.4(4) ?
C7 C8 C13 C12 . . . . 179.6(2) ?
C21 C22 C23 C24 . . . . -0.4(4) ?
C12 C11 C10 C9 . . . . 0.3(4) ?
C8 C9 C10 C11 . . . . -0.6(4) ?
C10 C11 C12 C13 . . . . 0.4(4) ?
C8 C13 C12 C11 . . . . -0.7(4) ?
C26 C25 C24 C23 . . . . -0.7(4) ?
C22 C23 C24 C25 . . . . 0.8(4) ?
